data_1542344
loop_
_publ_author_name
'Charpentier, Julie'
'Fr\"uh, Natalja'
'Foser, Simon'
'Togni, Antonio'

_publ_section_title
;
 Tandem Radical Fluoroalkylation-Cyclization: Synthesis of Tetrafluoro
 Imidazopyridines.
;
_journal_issue 4
_journal_name_full 'Organic letters'
_journal_page_first 756
_journal_page_last 759
_journal_paper_doi 10.1021/acs.orglett.6b00018
_journal_volume 18
_journal_year 2016
_chemical_formula_moiety 'C10 H8 F4 N2 O2'
_chemical_formula_sum 'C10 H8 F4 N2 O2'
_chemical_formula_weight 264.18
_space_group_crystal_system tetragonal
_space_group_IT_number 86
_space_group_name_Hall '-P 4bc'
_space_group_name_H-M_alt 'P 42/n'
_symmetry_space_group_name_Hall '-P 4bc'
_symmetry_space_group_name_H-M 'P 42/n :2'
_atom_sites_solution_hydrogens geom
_atom_sites_solution_primary direct
_audit_creation_date 2015-08-24
_audit_creation_method
;
Olex2 1.2
(compiled 2015.01.26 svn.r3150 for OlexSys, GUI svn.r4998)
;
_cell_angle_alpha 90
_cell_angle_beta 90
_cell_angle_gamma 90
_cell_formula_units_Z 8
_cell_length_a 20.0066(9)
_cell_length_b 20.0066(9)
_cell_length_c 5.3686(3)
_cell_measurement_reflns_used 9835
_cell_measurement_temperature 106(2)
_cell_measurement_theta_max 29.84
_cell_measurement_theta_min 2.87
_cell_volume 2148.86(18)
_computing_cell_refinement 'Bruker SAINT'
_computing_data_collection 'Bruker APEX2'
_computing_data_reduction 'Bruker SAINT'
_computing_molecular_graphics 'Olex2 (Dolomanov et al., 2009)'
_computing_publication_material 'Olex2 (Dolomanov et al., 2009)'
_computing_structure_refinement 'XL (Sheldrick, 2008)'
_computing_structure_solution 'XS (Sheldrick, 2008)'
_diffrn_ambient_temperature 106
_diffrn_detector 'Bruker APEX2 area detector'
_diffrn_detector_area_resol_mean 8.33
_diffrn_detector_type 'CCD area detector'
_diffrn_measured_fraction_theta_full 0.999
_diffrn_measured_fraction_theta_max 0.999
_diffrn_measurement_device 'fixed chi three-circle diffractometer'
_diffrn_measurement_device_type 'Bruker SMART Apex2'
_diffrn_measurement_method '\w and \f scans'
_diffrn_radiation_monochromator graphite
_diffrn_radiation_probe x-ray
_diffrn_radiation_type MoK\a
_diffrn_radiation_wavelength 0.71073
_diffrn_reflns_av_R_equivalents 0.1336
_diffrn_reflns_av_unetI/netI 0.0418
_diffrn_reflns_laue_measured_fraction_full 0.999
_diffrn_reflns_laue_measured_fraction_max 0.999
_diffrn_reflns_limit_h_max 25
_diffrn_reflns_limit_h_min -25
_diffrn_reflns_limit_k_max 25
_diffrn_reflns_limit_k_min -26
_diffrn_reflns_limit_l_max 6
_diffrn_reflns_limit_l_min -6
_diffrn_reflns_number 42588
_diffrn_reflns_point_group_measured_fraction_full 0.999
_diffrn_reflns_point_group_measured_fraction_max 0.999
_diffrn_reflns_theta_full 25.242
_diffrn_reflns_theta_max 27.505
_diffrn_reflns_theta_min 2.880
_diffrn_source 'sealed tube'
_diffrn_standards_number 0
_exptl_absorpt_coefficient_mu 0.160
_exptl_absorpt_correction_type none
_exptl_crystal_colour colorless
_exptl_crystal_density_diffrn 1.633
_exptl_crystal_description needle
_exptl_crystal_F_000 1072
_exptl_crystal_size_max 0.430
_exptl_crystal_size_mid 0.066
_exptl_crystal_size_min 0.027
_refine_diff_density_max 0.217
_refine_diff_density_min -0.398
_refine_diff_density_rms 0.074
_refine_ls_extinction_method none
_refine_ls_goodness_of_fit_ref 1.092
_refine_ls_hydrogen_treatment constr
_refine_ls_matrix_type full
_refine_ls_number_parameters 164
_refine_ls_number_reflns 2464
_refine_ls_number_restraints 0
_refine_ls_restrained_S_all 1.092
_refine_ls_R_factor_all 0.0650
_refine_ls_R_factor_gt 0.0441
_refine_ls_shift/su_max 0.001
_refine_ls_shift/su_mean 0.000
_refine_ls_structure_factor_coef Fsqd
_refine_ls_weighting_details 'w=1/[\s^2^(Fo^2^)+(0.0705P)^2^+0.4019P] where P=(Fo^2^+2Fc^2^)/3'
_refine_ls_weighting_scheme calc
_refine_ls_wR_factor_gt 0.1144
_refine_ls_wR_factor_ref 0.1263
_reflns_Friedel_coverage 0.000
_reflns_number_gt 1885
_reflns_number_total 2464
_reflns_threshold_expression 'I > 2\s(I)'
_cod_data_source_file ol6b00018_si_002.cif
_cod_data_source_block monoklin
_cod_depositor_comments 'Adding full bibliography for 1542341--1542344.cif.'
_cod_original_cell_volume 2148.9(2)
_cod_database_code 1542344
_shelx_space_group_comment
;
The symmetry employed for this shelxl refinement is uniquely defined
by the following loop, which should always be used as a source of
symmetry information in preference to the above space-group names.
They are only intended as comments.
;
_olex2_refinement_description
;
1. Fixed Uiso
 At 1.2 times of:
  All C(H) groups, All C(H,H) groups
 At 1.5 times of:
  All C(H,H,H) groups
2.a Ternary CH refined with riding coordinates:
 C3(H3)
2.b Secondary CH2 refined with riding coordinates:
 C8(H8A,H8B)
2.c Aromatic/amide H refined with riding coordinates:
 C6(H6), C7(H7)
2.d Idealised Me refined as rotating group:
 C10(H10A,H10B,H10C)
;
_shelx_shelxl_version_number 2014/7
_olex2_submission_special_instructions 'No special instructions were received'

loop_
_space_group_symop_operation_xyz
'x, y, z'
'-y, x+1/2, z+1/2'
'-x+1/2, -y+1/2, z'
'y+1/2, -x, z+1/2'
'-x, -y, -z'
'y, -x-1/2, -z-1/2'
'x-1/2, y-1/2, -z'
'-y-1/2, x, -z-1/2'

loop_
_atom_site_label
_atom_site_type_symbol
_atom_site_fract_x
_atom_site_fract_y
_atom_site_fract_z
_atom_site_U_iso_or_equiv
_atom_site_adp_type
_atom_site_occupancy
_atom_site_site_symmetry_order
_atom_site_calc_flag
_atom_site_refinement_flags_posn
F1 F -0.05915(6) 0.12665(7) 0.8329(2) 0.0371(3) Uani 1 1 d .
F2 F -0.07090(6) 0.05190(5) 0.5444(2) 0.0355(3) Uani 1 1 d .
F3 F 0.05827(6) 0.07153(6) 0.7195(2) 0.0327(3) Uani 1 1 d .
F4 F 0.04259(5) 0.08910(5) 0.32247(18) 0.0241(3) Uani 1 1 d .
O1 O 0.06517(6) 0.23515(6) 0.1826(2) 0.0180(3) Uani 1 1 d .
O2 O 0.16612(6) 0.20181(6) 0.0571(2) 0.0225(3) Uani 1 1 d .
N1 N -0.07596(7) 0.16036(7) 0.4311(3) 0.0200(3) Uani 1 1 d .
N2 N -0.08594(8) 0.25197(8) 0.2026(3) 0.0304(4) Uani 1 1 d .
C1 C -0.04548(9) 0.11268(8) 0.5918(3) 0.0236(4) Uani 1 1 d .
C2 C 0.03015(9) 0.11428(8) 0.5537(3) 0.0207(4) Uani 1 1 d .
C3 C 0.05982(8) 0.18341(8) 0.5815(3) 0.0185(4) Uani 1 1 d .
H3 H 0.0577 0.1977 0.7559 0.022 Uiso 1 1 calc R
C4 C 0.02524(8) 0.23568(8) 0.4121(3) 0.0171(3) Uani 1 1 d .
C5 C -0.04529(8) 0.21722(8) 0.3428(3) 0.0196(4) Uani 1 1 d .
C6 C -0.14556(9) 0.21612(10) 0.2013(4) 0.0336(5) Uani 1 1 d .
H6 H -0.1838 0.2291 0.1158 0.040 Uiso 1 1 calc R
C7 C -0.14060(9) 0.15988(9) 0.3405(4) 0.0275(4) Uani 1 1 d .
H7 H -0.1735 0.1279 0.3689 0.033 Uiso 1 1 calc R
C8 C 0.13207(8) 0.18445(9) 0.4902(3) 0.0193(4) Uani 1 1 d .
H8A H 0.1587 0.2158 0.5858 0.023 Uiso 1 1 calc R
H8B H 0.1521 0.1404 0.5019 0.023 Uiso 1 1 calc R
C9 C 0.12618(8) 0.20637(8) 0.2230(3) 0.0171(3) Uani 1 1 d .
C10 C 0.02794(9) 0.30577(9) 0.5208(4) 0.0267(4) Uani 1 1 d .
H10A H 0.0736 0.3179 0.5516 0.040 Uiso 1 1 calc GR
H10B H 0.0034 0.3069 0.6743 0.040 Uiso 1 1 calc GR
H10C H 0.0085 0.3368 0.4050 0.040 Uiso 1 1 calc GR

loop_
_atom_site_aniso_label
_atom_site_aniso_U_11
_atom_site_aniso_U_22
_atom_site_aniso_U_33
_atom_site_aniso_U_23
_atom_site_aniso_U_13
_atom_site_aniso_U_12
F1 0.0360(7) 0.0504(8) 0.0250(7) 0.0076(5) 0.0113(5) -0.0018(6)
F2 0.0327(6) 0.0171(5) 0.0565(8) 0.0090(5) 0.0005(5) -0.0065(4)
F3 0.0341(6) 0.0293(6) 0.0348(6) 0.0165(5) -0.0049(5) 0.0042(5)
F4 0.0273(5) 0.0189(5) 0.0261(6) -0.0038(4) 0.0011(4) 0.0035(4)
O1 0.0174(6) 0.0188(6) 0.0178(6) 0.0023(4) 0.0003(4) 0.0013(4)
O2 0.0225(6) 0.0271(6) 0.0181(6) -0.0023(5) 0.0039(5) 0.0001(5)
N1 0.0182(7) 0.0162(7) 0.0257(8) 0.0006(6) 0.0028(6) -0.0001(5)
N2 0.0193(8) 0.0244(8) 0.0473(11) 0.0092(7) -0.0057(7) -0.0016(6)
C1 0.0283(9) 0.0173(8) 0.0252(10) 0.0050(7) 0.0032(7) -0.0033(7)
C2 0.0244(9) 0.0195(8) 0.0183(8) 0.0044(6) 0.0000(7) 0.0037(6)
C3 0.0203(8) 0.0223(8) 0.0128(8) -0.0018(6) 0.0002(6) 0.0004(6)
C4 0.0164(8) 0.0157(8) 0.0191(8) -0.0016(6) 0.0022(6) 0.0007(6)
C5 0.0185(8) 0.0135(7) 0.0267(9) 0.0001(6) 0.0017(7) -0.0011(6)
C6 0.0170(9) 0.0315(10) 0.0524(13) 0.0081(9) -0.0077(8) -0.0029(8)
C7 0.0161(8) 0.0250(9) 0.0413(11) -0.0002(8) 0.0013(7) -0.0035(7)
C8 0.0172(8) 0.0240(8) 0.0167(8) 0.0008(6) -0.0009(6) 0.0010(6)
C9 0.0172(8) 0.0159(8) 0.0182(8) -0.0016(6) -0.0024(6) -0.0011(6)
C10 0.0260(9) 0.0179(8) 0.0362(11) -0.0094(7) 0.0036(8) -0.0032(7)

loop_
_atom_type_symbol
_atom_type_description
_atom_type_scat_dispersion_real
_atom_type_scat_dispersion_imag
_atom_type_scat_source
C C 0.0030 0.0020 'International Tables Vol C Tables 4.2.6.8 and 6.1.1.4'
H H 0.0000 0.0000 'International Tables Vol C Tables 4.2.6.8 and 6.1.1.4'
F F 0.0170 0.0100 'International Tables Vol C Tables 4.2.6.8 and 6.1.1.4'
N N 0.0060 0.0030 'International Tables Vol C Tables 4.2.6.8 and 6.1.1.4'
O O 0.0110 0.0060 'International Tables Vol C Tables 4.2.6.8 and 6.1.1.4'

loop_
_geom_angle_atom_site_label_1
_geom_angle_atom_site_label_2
_geom_angle_atom_site_label_3
_geom_angle
C9 O1 C4 110.83(12)
C5 N1 C1 124.86(14)
C5 N1 C7 107.55(14)
C7 N1 C1 127.57(14)
C5 N2 C6 105.18(15)
F1 C1 N1 110.78(14)
F1 C1 C2 108.91(15)
F2 C1 F1 106.98(14)
F2 C1 N1 109.27(15)
F2 C1 C2 111.66(14)
N1 C1 C2 109.23(14)
F3 C2 F4 106.79(13)
F3 C2 C1 108.05(14)
F3 C2 C3 110.42(14)
F4 C2 C1 107.17(14)
F4 C2 C3 110.88(13)
C3 C2 C1 113.26(14)
C2 C3 H3 110.1
C2 C3 C4 112.58(13)
C2 C3 C8 110.64(14)
C4 C3 H3 110.1
C8 C3 H3 110.1
C8 C3 C4 103.01(13)
O1 C4 C3 104.18(12)
O1 C4 C5 107.50(13)
O1 C4 C10 108.01(13)
C5 C4 C3 113.47(13)
C5 C4 C10 110.77(14)
C10 C4 C3 112.43(14)
N1 C5 C4 122.36(15)
N2 C5 N1 111.12(15)
N2 C5 C4 126.49(15)
N2 C6 H6 124.4
C7 C6 N2 111.26(16)
C7 C6 H6 124.4
N1 C7 H7 127.6
C6 C7 N1 104.90(15)
C6 C7 H7 127.6
C3 C8 H8A 111.0
C3 C8 H8B 111.0
H8A C8 H8B 109.0
C9 C8 C3 103.66(13)
C9 C8 H8A 111.0
C9 C8 H8B 111.0
O1 C9 C8 110.12(13)
O2 C9 O1 120.58(15)
O2 C9 C8 129.30(15)
C4 C10 H10A 109.5
C4 C10 H10B 109.5
C4 C10 H10C 109.5
H10A C10 H10B 109.5
H10A C10 H10C 109.5
H10B C10 H10C 109.5

loop_
_geom_bond_atom_site_label_1
_geom_bond_atom_site_label_2
_geom_bond_distance
F1 C1 1.353(2)
F2 C1 1.342(2)
F3 C2 1.3566(19)
F4 C2 1.363(2)
O1 C4 1.4684(19)
O1 C9 1.367(2)
O2 C9 1.200(2)
N1 C1 1.423(2)
N1 C5 1.377(2)
N1 C7 1.382(2)
N2 C5 1.308(2)
N2 C6 1.392(2)
C1 C2 1.527(2)
C2 C3 1.512(2)
C3 H3 0.9800
C3 C4 1.549(2)
C3 C8 1.527(2)
C4 C5 1.505(2)
C4 C10 1.520(2)
C6 H6 0.9300
C6 C7 1.354(3)
C7 H7 0.9300
C8 H8A 0.9700
C8 H8B 0.9700
C8 C9 1.504(2)
C10 H10A 0.9600
C10 H10B 0.9600
C10 H10C 0.9600

loop_
_geom_torsion_atom_site_label_1
_geom_torsion_atom_site_label_2
_geom_torsion_atom_site_label_3
_geom_torsion_atom_site_label_4
_geom_torsion
F1 C1 C2 F3 55.12(17)
F1 C1 C2 F4 169.87(12)
F1 C1 C2 C3 -67.53(18)
F2 C1 C2 F3 -62.80(19)
F2 C1 C2 F4 51.95(18)
F2 C1 C2 C3 174.56(14)
F3 C2 C3 C4 -175.09(13)
F3 C2 C3 C8 70.26(17)
F4 C2 C3 C4 66.75(17)
F4 C2 C3 C8 -47.90(18)
O1 C4 C5 N1 116.91(17)
O1 C4 C5 N2 -65.4(2)
N1 C1 C2 F3 176.23(14)
N1 C1 C2 F4 -69.02(17)
N1 C1 C2 C3 53.59(19)
N2 C6 C7 N1 -0.2(2)
C1 N1 C5 N2 -178.94(16)
C1 N1 C5 C4 -0.9(3)
C1 N1 C7 C6 178.85(18)
C1 C2 C3 C4 -53.77(19)
C1 C2 C3 C8 -168.42(14)
C2 C3 C4 O1 -91.93(15)
C2 C3 C4 C5 24.68(19)
C2 C3 C4 C10 151.37(14)
C2 C3 C8 C9 93.68(15)
C3 C4 C5 N1 2.3(2)
C3 C4 C5 N2 179.99(17)
C3 C8 C9 O1 17.53(17)
C3 C8 C9 O2 -162.79(17)
C4 O1 C9 O2 -179.49(14)
C4 O1 C9 C8 0.23(17)
C4 C3 C8 C9 -26.85(16)
C5 N1 C1 F1 93.46(19)
C5 N1 C1 F2 -148.92(16)
C5 N1 C1 C2 -26.5(2)
C5 N1 C7 C6 0.3(2)
C5 N2 C6 C7 0.0(2)
C6 N2 C5 N1 0.2(2)
C6 N2 C5 C4 -177.68(17)
C7 N1 C1 F1 -84.8(2)
C7 N1 C1 F2 32.8(2)
C7 N1 C1 C2 155.22(17)
C7 N1 C5 N2 -0.4(2)
C7 N1 C5 C4 177.65(15)
C8 C3 C4 O1 27.27(15)
C8 C3 C4 C5 143.88(14)
C8 C3 C4 C10 -89.43(15)
C9 O1 C4 C3 -17.66(16)
C9 O1 C4 C5 -138.35(13)
C9 O1 C4 C10 102.07(15)
C10 C4 C5 N1 -125.29(17)
C10 C4 C5 N2 52.4(2)
